data_7154595
loop_
_publ_author_name
'Sudhakar, Gangarajula'
'Reddy, Karla Janardhan'
'Nanubolu, Jagadesh Babu'

_publ_section_title
;
 Nazarov cyclization of dienylaziridines: synthesis of
 cyclopentadienyl/hydrinedienyl/indenyl glycines.
;
_journal_issue 33
_journal_name_full 'Organic &amp; biomolecular chemistry'
_journal_page_first 8875
_journal_page_last 8885
_journal_paper_doi 10.1039/c5ob01219h
_journal_volume 13
_journal_year 2015
_chemical_formula_moiety 'C24 H29 N O6 S'
_chemical_formula_sum 'C24 H29 N O6 S'
_chemical_formula_weight 459.54
_chemical_name_systematic 'Ethyl 2-((p-tolylsulfinyl)amino)-2-(5,6,7-trimethoxy-2-methyl-1H-inden-3-yl)acetate '
_space_group_IT_number 14
_symmetry_cell_setting monoclinic
_symmetry_space_group_name_Hall '-P 2yn'
_symmetry_space_group_name_H-M 'P 1 21/n 1'
_atom_sites_solution_hydrogens geom
_atom_sites_solution_primary direct
_atom_sites_solution_secondary difmap
_audit_creation_method SHELXL-97
_audit_update_record
;
2015-03-18 deposited with the CCDC.
2015-07-15 downloaded from the CCDC.
;
_cell_angle_alpha 90.00
_cell_angle_beta 101.7890(10)
_cell_angle_gamma 90.00
_cell_formula_units_Z 4
_cell_length_a 10.3258(9)
_cell_length_b 17.5826(15)
_cell_length_c 13.7351(12)
_cell_measurement_reflns_used 6424
_cell_measurement_temperature 293(2)
_cell_measurement_theta_max 27.63
_cell_measurement_theta_min 2.26
_cell_volume 2441.1(4)
_computing_cell_refinement 'Bruker SMART'
_computing_data_collection 'Bruker SMART'
_computing_data_reduction 'Bruker SAINT'
_computing_molecular_graphics 'Bruker SHELXTL'
_computing_publication_material 'Bruker SHELXTL'
_computing_structure_refinement 'Bruker SHELXTL'
_computing_structure_solution 'Bruker SHELXTL'
_diffrn_ambient_temperature 293(2)
_diffrn_measured_fraction_theta_full 1.000
_diffrn_measured_fraction_theta_max 1.000
_diffrn_measurement_device_type 'CCD area detector'
_diffrn_measurement_method 'phi and omega scans'
_diffrn_radiation_monochromator graphite
_diffrn_radiation_source 'fine-focus sealed tube'
_diffrn_radiation_type MoK\a
_diffrn_radiation_wavelength 0.71073
_diffrn_reflns_av_R_equivalents 0.0208
_diffrn_reflns_av_sigmaI/netI 0.0144
_diffrn_reflns_limit_h_max 12
_diffrn_reflns_limit_h_min -12
_diffrn_reflns_limit_k_max 20
_diffrn_reflns_limit_k_min -20
_diffrn_reflns_limit_l_max 16
_diffrn_reflns_limit_l_min -16
_diffrn_reflns_number 23170
_diffrn_reflns_theta_full 25.00
_diffrn_reflns_theta_max 25.00
_diffrn_reflns_theta_min 1.91
_exptl_absorpt_coefficient_mu 0.171
_exptl_absorpt_correction_T_max 0.9683
_exptl_absorpt_correction_T_min 0.9303
_exptl_absorpt_correction_type multi-scan
_exptl_absorpt_process_details 'Bruker AXS SADABS program'
_exptl_crystal_colour colourless
_exptl_crystal_density_diffrn 1.250
_exptl_crystal_density_method 'not measured'
_exptl_crystal_description needle
_exptl_crystal_F_000 976
_exptl_crystal_recrystallization_method 'Re-crystallisation from solvent: Methanol'
_exptl_crystal_size_max 0.43
_exptl_crystal_size_mid 0.22
_exptl_crystal_size_min 0.19
_refine_diff_density_max 0.388
_refine_diff_density_min -0.321
_refine_diff_density_rms 0.042
_refine_ls_extinction_method none
_refine_ls_goodness_of_fit_ref 1.043
_refine_ls_hydrogen_treatment mixed
_refine_ls_matrix_type full
_refine_ls_number_parameters 309
_refine_ls_number_reflns 4305
_refine_ls_number_restraints 8
_refine_ls_restrained_S_all 1.048
_refine_ls_R_factor_all 0.0531
_refine_ls_R_factor_gt 0.0481
_refine_ls_shift/su_max 0.000
_refine_ls_shift/su_mean 0.000
_refine_ls_structure_factor_coef Fsqd
_refine_ls_weighting_details 'calc w=1/[\s^2^(Fo^2^)+(0.0876P)^2^+0.6992P] where P=(Fo^2^+2Fc^2^)/3'
_refine_ls_weighting_scheme calc
_refine_ls_wR_factor_gt 0.1402
_refine_ls_wR_factor_ref 0.1481
_reflns_number_gt 3766
_reflns_number_total 4305
_reflns_threshold_expression >2sigma(I)
_cod_data_source_file c5ob01219h2.cif
_cod_data_source_block au83m
_cod_depositor_comments
;
The following automatic conversions were performed:

'_symmetry_cell_setting' value 'Monoclinic' changed to 'monoclinic'
according to
/usr/data/users/saulius/crontab/automatic-downloads/rss-feeds/RSC/lib/dictionaries/cif_core.dic
dictionary named 'cif_core.dic' version 2.4.2 from 2011-04-26.

Automatic conversion script
Id: cif_fix_values 3271 2015-04-21 07:52:19Z andrius 

 Adding full bibliography for 7154595.cif.
;
_cod_original_sg_symbol_Hall ' -P 2yn '
_cod_original_sg_symbol_H-M 'P2(1)/n  '
_cod_database_code 7154595

loop_
_symmetry_equiv_pos_as_xyz
'x, y, z'
'-x+1/2, y+1/2, -z+1/2'
'-x, -y, -z'
'x-1/2, -y-1/2, z-1/2'

loop_
_atom_site_label
_atom_site_type_symbol
_atom_site_fract_x
_atom_site_fract_y
_atom_site_fract_z
_atom_site_U_iso_or_equiv
_atom_site_adp_type
_atom_site_occupancy
_atom_site_symmetry_multiplicity
_atom_site_calc_flag
_atom_site_refinement_flags
_atom_site_disorder_assembly
_atom_site_disorder_group
C1 C 0.4067(4) 0.2527(2) 0.7514(2) 0.1163(11) Uani 1 1 d . . .
H1A H 0.3565 0.2928 0.7735 0.174 Uiso 1 1 calc R . .
H1B H 0.4789 0.2742 0.7264 0.174 Uiso 1 1 calc R . .
H1C H 0.4407 0.2195 0.8061 0.174 Uiso 1 1 calc R . .
C2 C 0.3184(3) 0.20799(14) 0.66969(18) 0.0773(6) Uani 1 1 d . . .
C3 C 0.1842(3) 0.21912(14) 0.64820(18) 0.0777(6) Uani 1 1 d . . .
H3 H 0.1469 0.2533 0.6862 0.093 Uiso 1 1 calc R . .
C4 C 0.1035(2) 0.18086(12) 0.57176(16) 0.0651(5) Uani 1 1 d . . .
H4 H 0.0127 0.1895 0.5584 0.078 Uiso 1 1 calc R . .
C5 C 0.15693(19) 0.12988(11) 0.51519(14) 0.0531(4) Uani 1 1 d . . .
C6 C 0.2922(2) 0.11719(14) 0.53516(18) 0.0691(6) Uani 1 1 d . . .
H6 H 0.3295 0.0830 0.4972 0.083 Uiso 1 1 calc R . .
C7 C 0.3709(2) 0.15649(16) 0.6128(2) 0.0819(7) Uani 1 1 d . . .
H7 H 0.4617 0.1478 0.6269 0.098 Uiso 1 1 calc R . .
C8 C 0.07169(19) -0.03491(11) 0.31505(15) 0.0576(5) Uani 1 1 d . . .
H8 H -0.0160 -0.0548 0.3183 0.069 Uiso 1 1 calc R . .
C9 C 0.1656(2) -0.10141(12) 0.31425(18) 0.0650(5) Uani 1 1 d . . .
C10 C 0.1843(4) -0.21798(18) 0.2321(2) 0.1250(13) Uani 1 1 d D . .
H10A H 0.1285 -0.2628 0.2217 0.150 Uiso 1 1 calc R A 1
H10B H 0.2564 -0.2266 0.2885 0.150 Uiso 1 1 calc R A 1
C11 C 0.2364(9) -0.1986(5) 0.1394(4) 0.115(3) Uani 0.58 1 d PDU B 1
H11A H 0.2666 -0.2441 0.1125 0.172 Uiso 0.58 1 calc PR B 1
H11B H 0.3086 -0.1633 0.1563 0.172 Uiso 0.58 1 calc PR B 1
H11C H 0.1670 -0.1760 0.0909 0.172 Uiso 0.58 1 calc PR B 1
C12 C 0.06008(18) 0.01274(11) 0.22275(15) 0.0548(4) Uani 1 1 d . . .
C13 C -0.0516(2) 0.02864(13) 0.15678(16) 0.0632(5) Uani 1 1 d . . .
C14 C -0.1898(2) 0.00372(18) 0.1576(2) 0.0895(8) Uani 1 1 d . . .
H14A H -0.1906 -0.0248 0.2171 0.134 Uiso 1 1 calc R . .
H14B H -0.2220 -0.0276 0.1005 0.134 Uiso 1 1 calc R . .
H14C H -0.2457 0.0476 0.1557 0.134 Uiso 1 1 calc R . .
C15 C -0.0216(2) 0.08006(13) 0.07681(16) 0.0677(6) Uani 1 1 d . . .
H15A H -0.0476 0.0568 0.0117 0.081 Uiso 1 1 calc R . .
H15B H -0.0664 0.1286 0.0767 0.081 Uiso 1 1 calc R . .
C16 C 0.1254(2) 0.08948(11) 0.10510(15) 0.0586(5) Uani 1 1 d . . .
C17 C 0.17287(19) 0.05024(11) 0.19325(14) 0.0540(4) Uani 1 1 d . . .
C18 C 0.30612(19) 0.05166(12) 0.23893(15) 0.0580(5) Uani 1 1 d . . .
H18 H 0.3366 0.0265 0.2988 0.070 Uiso 1 1 calc R . .
C19 C 0.3922(2) 0.09174(12) 0.19248(17) 0.0632(5) Uani 1 1 d . . .
C20 C 0.3460(2) 0.12831(13) 0.10157(16) 0.0670(5) Uani 1 1 d . . .
C21 C 0.2119(2) 0.12833(12) 0.05886(15) 0.0648(5) Uani 1 1 d . . .
C22 C 0.1743(4) 0.24231(17) -0.0353(2) 0.1061(10) Uani 1 1 d . . .
H22A H 0.1226 0.2649 0.0078 0.159 Uiso 1 1 calc R . .
H22B H 0.1421 0.2594 -0.1022 0.159 Uiso 1 1 calc R . .
H22C H 0.2652 0.2570 -0.0139 0.159 Uiso 1 1 calc R . .
C23 C 0.5010(3) 0.1221(2) 0.0003(3) 0.1065(10) Uani 1 1 d . . .
H23A H 0.5326 0.0771 0.0371 0.160 Uiso 1 1 calc R . .
H23B H 0.5746 0.1499 -0.0146 0.160 Uiso 1 1 calc R . .
H23C H 0.4421 0.1081 -0.0606 0.160 Uiso 1 1 calc R . .
C24 C 0.5768(2) 0.06626(18) 0.3233(2) 0.0908(8) Uani 1 1 d . . .
H24A H 0.5292 0.0844 0.3718 0.136 Uiso 1 1 calc R . .
H24B H 0.6685 0.0796 0.3435 0.136 Uiso 1 1 calc R . .
H24C H 0.5685 0.0120 0.3179 0.136 Uiso 1 1 calc R . .
C11D C 0.1911(16) -0.2306(9) 0.1236(5) 0.156(6) Uani 0.42 1 d PDU B 2
H11D H 0.1547 -0.2796 0.1025 0.234 Uiso 0.42 1 calc PR B 2
H11E H 0.2817 -0.2285 0.1166 0.234 Uiso 0.42 1 calc PR B 2
H11F H 0.1413 -0.1918 0.0834 0.234 Uiso 0.42 1 calc PR B 2
H1N H 0.122(2) -0.0150(13) 0.4553(16) 0.059(6) Uiso 1 1 d . . .
N1 N 0.12122(17) 0.01023(10) 0.40470(13) 0.0574(4) Uani 1 1 d . . .
O1 O -0.08412(14) 0.08920(8) 0.43069(11) 0.0638(4) Uani 1 1 d . . .
O2 O 0.27230(19) -0.10802(10) 0.36513(16) 0.0897(5) Uani 1 1 d . . .
O3 O 0.1092(2) -0.15139(11) 0.24723(15) 0.1037(7) Uani 1 1 d . B .
O4 O 0.1638(2) 0.16296(10) -0.03148(12) 0.0889(5) Uani 1 1 d . . .
O5 O 0.43333(19) 0.16769(10) 0.05715(14) 0.0865(5) Uani 1 1 d . . .
O6 O 0.52450(16) 0.09965(10) 0.23044(14) 0.0805(5) Uani 1 1 d . . .
S1 S 0.04924(5) 0.09396(3) 0.40583(3) 0.05268(18) Uani 1 1 d . . .

loop_
_atom_site_aniso_label
_atom_site_aniso_U_11
_atom_site_aniso_U_22
_atom_site_aniso_U_33
_atom_site_aniso_U_23
_atom_site_aniso_U_13
_atom_site_aniso_U_12
C1 0.121(3) 0.111(2) 0.099(2) -0.0176(18) -0.0207(18) -0.017(2)
C2 0.0858(16) 0.0677(14) 0.0704(14) 0.0008(11) -0.0029(12) -0.0048(12)
C3 0.0883(17) 0.0698(14) 0.0731(14) -0.0136(12) 0.0123(12) 0.0045(12)
C4 0.0610(12) 0.0632(12) 0.0708(13) -0.0059(10) 0.0127(10) 0.0068(9)
C5 0.0539(10) 0.0488(10) 0.0563(10) 0.0060(8) 0.0108(8) 0.0023(8)
C6 0.0566(12) 0.0744(14) 0.0754(14) -0.0030(11) 0.0110(10) 0.0094(10)
C7 0.0596(13) 0.0889(17) 0.0890(17) 0.0032(14) -0.0039(12) 0.0012(12)
C8 0.0505(10) 0.0533(10) 0.0718(12) -0.0046(9) 0.0190(9) -0.0017(8)
C9 0.0697(14) 0.0532(11) 0.0775(14) 0.0014(10) 0.0274(12) 0.0056(10)
C10 0.193(4) 0.0766(18) 0.103(2) -0.0102(17) 0.024(2) 0.049(2)
C11 0.125(7) 0.139(7) 0.077(3) -0.021(4) 0.013(4) 0.050(5)
C12 0.0485(10) 0.0545(10) 0.0607(11) -0.0110(8) 0.0091(8) 0.0017(8)
C13 0.0517(11) 0.0666(12) 0.0680(12) -0.0180(10) 0.0043(9) 0.0037(9)
C14 0.0505(12) 0.112(2) 0.1018(19) -0.0237(16) 0.0060(12) -0.0038(12)
C15 0.0640(12) 0.0697(13) 0.0610(12) -0.0139(10) -0.0066(10) 0.0102(10)
C16 0.0631(12) 0.0559(11) 0.0529(10) -0.0066(8) 0.0026(9) 0.0039(9)
C17 0.0535(10) 0.0515(10) 0.0553(10) -0.0042(8) 0.0073(8) 0.0027(8)
C18 0.0524(10) 0.0587(11) 0.0608(11) 0.0068(9) 0.0065(9) 0.0010(9)
C19 0.0561(12) 0.0609(12) 0.0706(13) 0.0021(9) 0.0083(10) -0.0050(9)
C20 0.0774(14) 0.0571(12) 0.0682(13) 0.0040(10) 0.0185(11) -0.0100(10)
C21 0.0831(15) 0.0549(11) 0.0524(11) -0.0012(9) 0.0047(10) 0.0014(10)
C22 0.130(3) 0.0806(19) 0.101(2) 0.0264(15) 0.0082(18) 0.0090(17)
C23 0.096(2) 0.119(2) 0.115(2) 0.018(2) 0.0453(18) -0.0096(18)
C24 0.0530(12) 0.113(2) 0.1000(19) 0.0198(17) 0.0019(12) -0.0038(13)
C11D 0.120(10) 0.158(12) 0.184(13) -0.088(9) 0.019(8) 0.025(8)
N1 0.0637(10) 0.0515(9) 0.0587(10) 0.0034(8) 0.0163(8) 0.0077(7)
O1 0.0514(8) 0.0672(9) 0.0714(9) 0.0039(7) 0.0092(7) 0.0084(6)
O2 0.0799(12) 0.0718(11) 0.1131(14) 0.0040(10) 0.0097(10) 0.0217(9)
O3 0.1254(16) 0.0722(11) 0.1058(14) -0.0272(10) 0.0057(12) 0.0254(11)
O4 0.1270(15) 0.0731(11) 0.0577(9) 0.0092(8) -0.0022(9) -0.0019(10)
O5 0.0943(12) 0.0757(11) 0.0943(12) 0.0145(9) 0.0305(10) -0.0171(9)
O6 0.0545(9) 0.0937(12) 0.0911(12) 0.0179(9) 0.0095(8) -0.0124(8)
S1 0.0541(3) 0.0499(3) 0.0537(3) 0.00464(19) 0.0100(2) 0.00599(19)

loop_
_atom_type_symbol
_atom_type_description
_atom_type_scat_dispersion_real
_atom_type_scat_dispersion_imag
_atom_type_scat_source
C C 0.0033 0.0016 'International Tables Vol C Tables 4.2.6.8 and 6.1.1.4'
H H 0.0000 0.0000 'International Tables Vol C Tables 4.2.6.8 and 6.1.1.4'
N N 0.0061 0.0033 'International Tables Vol C Tables 4.2.6.8 and 6.1.1.4'
O O 0.0106 0.0060 'International Tables Vol C Tables 4.2.6.8 and 6.1.1.4'
S S 0.1246 0.1234 'International Tables Vol C Tables 4.2.6.8 and 6.1.1.4'

loop_
_geom_angle_atom_site_label_1
_geom_angle_atom_site_label_2
_geom_angle_atom_site_label_3
_geom_angle
C2 C1 H1A 109.5
C2 C1 H1B 109.5
H1A C1 H1B 109.5
C2 C1 H1C 109.5
H1A C1 H1C 109.5
H1B C1 H1C 109.5
C3 C2 C7 118.0(2)
C3 C2 C1 121.0(3)
C7 C2 C1 121.0(3)
C2 C3 C4 121.5(2)
C2 C3 H3 119.2
C4 C3 H3 119.2
C5 C4 C3 120.0(2)
C5 C4 H4 120.0
C3 C4 H4 120.0
C4 C5 C6 119.9(2)
C4 C5 S1 116.88(15)
C6 C5 S1 122.50(16)
C5 C6 C7 118.8(2)
C5 C6 H6 120.6
C7 C6 H6 120.6
C2 C7 C6 121.8(2)
C2 C7 H7 119.1
C6 C7 H7 119.1
N1 C8 C12 111.13(16)
N1 C8 C9 107.98(17)
C12 C8 C9 111.31(16)
N1 C8 H8 108.8
C12 C8 H8 108.8
C9 C8 H8 108.8
O2 C9 O3 124.9(2)
O2 C9 C8 126.1(2)
O3 C9 C8 109.0(2)
O3 C10 C11 103.4(4)
O3 C10 C11D 113.1(7)
C11 C10 C11D 28.0(5)
O3 C10 H10A 111.1
C11 C10 H10A 111.1
C11D C10 H10A 83.2
O3 C10 H10B 111.1
C11 C10 H10B 111.1
C11D C10 H10B 125.3
H10A C10 H10B 109.1
C10 C11 H11A 109.5
C10 C11 H11B 109.5
C10 C11 H11C 109.5
C13 C12 C17 109.97(19)
C13 C12 C8 126.47(19)
C17 C12 C8 123.55(17)
C12 C13 C14 128.6(2)
C12 C13 C15 109.97(19)
C14 C13 C15 121.4(2)
C13 C14 H14A 109.5
C13 C14 H14B 109.5
H14A C14 H14B 109.5
C13 C14 H14C 109.5
H14A C14 H14C 109.5
H14B C14 H14C 109.5
C16 C15 C13 103.08(17)
C16 C15 H15A 111.1
C13 C15 H15A 111.1
C16 C15 H15B 111.1
C13 C15 H15B 111.1
H15A C15 H15B 109.1
C21 C16 C17 119.99(19)
C21 C16 C15 130.80(19)
C17 C16 C15 109.22(19)
C16 C17 C18 121.56(19)
C16 C17 C12 107.73(17)
C18 C17 C12 130.70(18)
C19 C18 C17 118.00(19)
C19 C18 H18 121.0
C17 C18 H18 121.0
O6 C19 C18 124.1(2)
O6 C19 C20 115.24(19)
C18 C19 C20 120.6(2)
O5 C20 C21 120.0(2)
O5 C20 C19 119.5(2)
C21 C20 C19 120.4(2)
C16 C21 O4 119.0(2)
C16 C21 C20 119.29(19)
O4 C21 C20 121.6(2)
O4 C22 H22A 109.5
O4 C22 H22B 109.5
H22A C22 H22B 109.5
O4 C22 H22C 109.5
H22A C22 H22C 109.5
H22B C22 H22C 109.5
O5 C23 H23A 109.5
O5 C23 H23B 109.5
H23A C23 H23B 109.5
O5 C23 H23C 109.5
H23A C23 H23C 109.5
H23B C23 H23C 109.5
O6 C24 H24A 109.5
O6 C24 H24B 109.5
H24A C24 H24B 109.5
O6 C24 H24C 109.5
H24A C24 H24C 109.5
H24B C24 H24C 109.5
C10 C11D H11D 109.5
C10 C11D H11E 109.5
H11D C11D H11E 109.5
C10 C11D H11F 109.5
H11D C11D H11F 109.5
H11E C11D H11F 109.5
C8 N1 S1 114.21(14)
C8 N1 H1N 111.0(15)
S1 N1 H1N 113.5(15)
C9 O3 C10 117.8(3)
C21 O4 C22 117.2(2)
C20 O5 C23 114.0(2)
C19 O6 C24 118.17(18)
O1 S1 N1 113.06(9)
O1 S1 C5 105.82(9)
N1 S1 C5 96.82(9)

loop_
_geom_bond_atom_site_label_1
_geom_bond_atom_site_label_2
_geom_bond_distance
C1 C2 1.514(4)
C1 H1A 0.9600
C1 H1B 0.9600
C1 H1C 0.9600
C2 C3 1.371(4)
C2 C7 1.378(4)
C3 C4 1.376(3)
C3 H3 0.9300
C4 C5 1.374(3)
C4 H4 0.9300
C5 C6 1.386(3)
C5 S1 1.791(2)
C6 C7 1.386(3)
C6 H6 0.9300
C7 H7 0.9300
C8 N1 1.466(3)
C8 C12 1.504(3)
C8 C9 1.521(3)
C8 H8 0.9800
C9 O2 1.183(3)
C9 O3 1.319(3)
C10 O3 1.443(3)
C10 C11 1.519(2)
C10 C11D 1.523(2)
C10 H10A 0.9700
C10 H10B 0.9700
C11 H11A 0.9600
C11 H11B 0.9600
C11 H11C 0.9600
C12 C13 1.343(3)
C12 C17 1.466(3)
C13 C14 1.495(3)
C13 C15 1.503(3)
C14 H14A 0.9600
C14 H14B 0.9600
C14 H14C 0.9600
C15 C16 1.497(3)
C15 H15A 0.9700
C15 H15B 0.9700
C16 C21 1.379(3)
C16 C17 1.393(3)
C17 C18 1.391(3)
C18 C19 1.388(3)
C18 H18 0.9300
C19 O6 1.366(3)
C19 C20 1.399(3)
C20 O5 1.375(3)
C20 C21 1.389(3)
C21 O4 1.380(3)
C22 O4 1.401(3)
C22 H22A 0.9600
C22 H22B 0.9600
C22 H22C 0.9600
C23 O5 1.401(4)
C23 H23A 0.9600
C23 H23B 0.9600
C23 H23C 0.9600
C24 O6 1.408(3)
C24 H24A 0.9600
C24 H24B 0.9600
C24 H24C 0.9600
C11D H11D 0.9600
C11D H11E 0.9600
C11D H11F 0.9600
N1 S1 1.6507(17)
N1 H1N 0.82(2)
O1 S1 1.4873(15)

loop_
_geom_torsion_atom_site_label_1
_geom_torsion_atom_site_label_2
_geom_torsion_atom_site_label_3
_geom_torsion_atom_site_label_4
_geom_torsion
C7 C2 C3 C4 -0.6(4)
C1 C2 C3 C4 177.6(3)
C2 C3 C4 C5 0.3(4)
C3 C4 C5 C6 -0.1(3)
C3 C4 C5 S1 -170.52(18)
C4 C5 C6 C7 0.3(3)
S1 C5 C6 C7 170.10(18)
C3 C2 C7 C6 0.7(4)
C1 C2 C7 C6 -177.4(3)
C5 C6 C7 C2 -0.6(4)
N1 C8 C9 O2 -13.4(3)
C12 C8 C9 O2 108.8(3)
N1 C8 C9 O3 166.52(19)
C12 C8 C9 O3 -71.2(2)
N1 C8 C12 C13 -117.3(2)
C9 C8 C12 C13 122.3(2)
N1 C8 C12 C17 61.5(2)
C9 C8 C12 C17 -58.9(2)
C17 C12 C13 C14 -179.1(2)
C8 C12 C13 C14 -0.1(4)
C17 C12 C13 C15 -0.7(2)
C8 C12 C13 C15 178.19(18)
C12 C13 C15 C16 1.7(2)
C14 C13 C15 C16 -179.9(2)
C13 C15 C16 C21 177.7(2)
C13 C15 C16 C17 -2.0(2)
C21 C16 C17 C18 2.8(3)
C15 C16 C17 C18 -177.49(18)
C21 C16 C17 C12 -178.06(18)
C15 C16 C17 C12 1.7(2)
C13 C12 C17 C16 -0.6(2)
C8 C12 C17 C16 -179.57(17)
C13 C12 C17 C18 178.5(2)
C8 C12 C17 C18 -0.5(3)
C16 C17 C18 C19 -1.9(3)
C12 C17 C18 C19 179.1(2)
C17 C18 C19 O6 178.0(2)
C17 C18 C19 C20 -1.1(3)
O6 C19 C20 O5 0.7(3)
C18 C19 C20 O5 180.0(2)
O6 C19 C20 C21 -175.9(2)
C18 C19 C20 C21 3.3(3)
C17 C16 C21 O4 176.11(18)
C15 C16 C21 O4 -3.6(3)
C17 C16 C21 C20 -0.5(3)
C15 C16 C21 C20 179.8(2)
O5 C20 C21 C16 -179.1(2)
C19 C20 C21 C16 -2.4(3)
O5 C20 C21 O4 4.4(3)
C19 C20 C21 O4 -179.0(2)
C12 C8 N1 S1 45.59(19)
C9 C8 N1 S1 167.93(14)
O2 C9 O3 C10 -2.2(4)
C8 C9 O3 C10 177.8(2)
C11 C10 O3 C9 -99.8(4)
C11D C10 O3 C9 -127.5(7)
C16 C21 O4 C22 116.8(3)
C20 C21 O4 C22 -66.6(3)
C21 C20 O5 C23 -99.4(3)
C19 C20 O5 C23 84.0(3)
C18 C19 O6 C24 -1.1(3)
C20 C19 O6 C24 178.0(2)
C8 N1 S1 O1 77.70(16)
C8 N1 S1 C5 -171.86(14)
C4 C5 S1 O1 -33.68(18)
C6 C5 S1 O1 156.19(17)
C4 C5 S1 N1 -150.04(17)
C6 C5 S1 N1 39.83(19)
